data_4514554
loop_
_publ_author_name
'Kim, Hyunuk'
'Sohail, Muhammad'
'Yim, Kanghoon'
'Park, Young Cheol'
'Chun, Dong Hyuk'
'Kim, Hak Joo'
'Han, Seong Ok'
'Moon, Jong-Ho'

_publ_section_title
;
 Effective CO<sub>2</sub> and CO Separation Using [M<sub>2</sub>(DOBDC)]
 (M = Mg, Co, Ni) with Unsaturated Metal Sites and Excavation of Their
 Adsorption Sites.
;
_journal_issue 7
_journal_name_full 'ACS applied materials &amp; interfaces'
_journal_page_first 7014
_journal_page_last 7021
_journal_paper_doi 10.1021/acsami.8b20450
_journal_volume 11
_journal_year 2019
_chemical_formula_sum 'C14 H20.33 Mg2 O12.33'
_chemical_formula_weight 434.59
_space_group_crystal_system trigonal
_space_group_IT_number 148
_space_group_name_Hall '-R 3'
_space_group_name_H-M_alt 'R -3 :H'
_symmetry_space_group_name_Hall '-R 3'
_symmetry_space_group_name_H-M 'R -3 :H'
_atom_sites_solution_hydrogens mixed
_audit_creation_method SHELXL-2018/3
_cell_angle_alpha 90
_cell_angle_beta 90
_cell_angle_gamma 120
_cell_formula_units_Z 18
_cell_length_a 25.951(4)
_cell_length_b 25.951(4)
_cell_length_c 13.632(3)
_cell_measurement_reflns_used 85450
_cell_measurement_temperature 100(2)
_cell_measurement_theta_max 50.00
_cell_measurement_theta_min 0.63
_cell_volume 7951(2)
_computing_cell_refinement 'HKL3000sm (Otwinowski & Minor, 1997)'
_computing_data_collection 'PAL BL2D-SMDC Program (Shin et. al, 2016)'
_computing_data_reduction 'HKL3000sm (Otwinowski & Minor, 1997)'
_computing_molecular_graphics 'DIAMOND 4 (Putz & Brandenburg, 2014)'
_computing_publication_material 'enCifer 1.5.1'
_computing_structure_refinement 'SHELXL-2018/3 (Sheldrick, 2018)'
_computing_structure_solution 'SHELXS-97 (Sheldrick, 1990)'
_diffrn_ambient_temperature 100(2)
_diffrn_measured_fraction_theta_full 0.999
_diffrn_measured_fraction_theta_max 0.999
_diffrn_measurement_device_type 'ADSC Q210 CCD area detector'
_diffrn_measurement_method 'omega scan'
_diffrn_radiation_type synchrotron
_diffrn_radiation_wavelength 0.700
_diffrn_reflns_av_unetI/netI 0.0459
_diffrn_reflns_Laue_measured_fraction_full 0.999
_diffrn_reflns_Laue_measured_fraction_max 0.999
_diffrn_reflns_limit_h_max 36
_diffrn_reflns_limit_h_min -37
_diffrn_reflns_limit_k_max 37
_diffrn_reflns_limit_k_min -37
_diffrn_reflns_limit_l_max 19
_diffrn_reflns_limit_l_min -18
_diffrn_reflns_number 5385
_diffrn_reflns_point_group_measured_fraction_full 0.999
_diffrn_reflns_point_group_measured_fraction_max 0.999
_diffrn_reflns_theta_full 24.835
_diffrn_reflns_theta_max 29.993
_diffrn_reflns_theta_min 2.313
_diffrn_source 'PLSII 2D bending magnet'
_exptl_absorpt_coefficient_mu 0.194
_exptl_absorpt_correction_T_max 1.897
_exptl_absorpt_correction_T_min 0.662
_exptl_absorpt_correction_type empirical
_exptl_absorpt_process_details 'HKL3000sm Scalepack (Otwinowski & Minor, 1997)'
_exptl_crystal_colour yellow
_exptl_crystal_density_diffrn 1.634
_exptl_crystal_description 'hexagonal column'
_exptl_crystal_F_000 4086
_exptl_crystal_size_max 0.150
_exptl_crystal_size_mid 0.080
_exptl_crystal_size_min 0.020
_refine_diff_density_max 2.723
_refine_diff_density_min -0.974
_refine_diff_density_rms 0.222
_refine_ls_extinction_method none
_refine_ls_goodness_of_fit_ref 1.038
_refine_ls_hydrogen_treatment mixed
_refine_ls_matrix_type full
_refine_ls_number_parameters 294
_refine_ls_number_reflns 5385
_refine_ls_number_restraints 62
_refine_ls_restrained_S_all 1.043
_refine_ls_R_factor_all 0.0910
_refine_ls_R_factor_gt 0.0838
_refine_ls_shift/su_max 0.000
_refine_ls_shift/su_mean 0.000
_refine_ls_structure_factor_coef Fsqd
_refine_ls_weighting_details 'w=1/[\s^2^(Fo^2^)+(0.1661P)^2^+19.7867P] where P=(Fo^2^+2Fc^2^)/3'
_refine_ls_weighting_scheme calc
_refine_ls_wR_factor_gt 0.2288
_refine_ls_wR_factor_ref 0.2386
_reflns_Friedel_coverage 0.000
_reflns_number_gt 4628
_reflns_number_total 5385
_reflns_threshold_expression 'I > 2\s(I)'
_cod_data_source_file am8b20450_si_004.cif
_cod_data_source_block r-3_twin
_cod_original_cell_volume 7951(3)
_cod_database_code 4514554
_shelx_shelxl_version_number 2018/3
_shelx_space_group_comment
;
The symmetry employed for this shelxl refinement is uniquely defined
by the following loop, which should always be used as a source of
symmetry information in preference to the above space-group names.
They are only intended as comments.
;
_shelx_estimated_absorpt_t_min 0.971
_shelx_estimated_absorpt_t_max 0.996

loop_
_space_group_symop_operation_xyz
'x, y, z'
'-y, x-y, z'
'-x+y, -x, z'
'x+2/3, y+1/3, z+1/3'
'-y+2/3, x-y+1/3, z+1/3'
'-x+y+2/3, -x+1/3, z+1/3'
'x+1/3, y+2/3, z+2/3'
'-y+1/3, x-y+2/3, z+2/3'
'-x+y+1/3, -x+2/3, z+2/3'
'-x, -y, -z'
'y, -x+y, -z'
'x-y, x, -z'
'-x+2/3, -y+1/3, -z+1/3'
'y+2/3, -x+y+1/3, -z+1/3'
'x-y+2/3, x+1/3, -z+1/3'
'-x+1/3, -y+2/3, -z+2/3'
'y+1/3, -x+y+2/3, -z+2/3'
'x-y+1/3, x+2/3, -z+2/3'

loop_
_atom_site_label
_atom_site_type_symbol
_atom_site_fract_x
_atom_site_fract_y
_atom_site_fract_z
_atom_site_U_iso_or_equiv
_atom_site_adp_type
_atom_site_occupancy
_atom_site_site_symmetry_order
_atom_site_calc_flag
_atom_site_refinement_flags_posn
_atom_site_refinement_flags_adp
_atom_site_refinement_flags_occupancy
_atom_site_disorder_assembly
_atom_site_disorder_group
Mg1 Mg 0.35358(3) 0.38733(3) 0.57261(5) 0.00517(19) Uani 1 1 d . . . . .
Mg2 Mg 0.28470(3) 0.29949(3) 0.41036(5) 0.00548(19) Uani 1 1 d . . . . .
O1 O 0.29808(7) 0.32786(7) 0.67619(11) 0.0065(3) Uani 1 1 d . . . . .
O2 O 0.27654(7) 0.35992(7) 0.49445(11) 0.0071(3) Uani 1 1 d . . . . .
O3 O 0.03843(7) 0.34547(7) 0.48515(11) 0.0062(3) Uani 1 1 d . . . . .
O4 O 0.10336(7) 0.36802(7) 0.36443(11) 0.0090(3) Uani 1 1 d . . . . .
O5 O 0.23065(7) 0.30426(8) 0.79285(11) 0.0089(3) Uani 1 1 d . . . . .
O6 O 0.06203(7) 0.31298(7) 0.66251(11) 0.0075(3) Uani 1 1 d . . . . .
C1 C 0.24858(9) 0.32062(9) 0.70658(15) 0.0063(4) Uani 1 1 d . . . . .
C2 C 0.22470(9) 0.34791(9) 0.53717(15) 0.0068(4) Uani 1 1 d . . . . .
C3 C 0.18209(9) 0.35313(9) 0.48131(15) 0.0077(4) Uani 1 1 d . . . . .
H3A H 0.190732 0.364267 0.414337 0.009 Uiso 1 1 calc R U . . .
C4 C 0.21011(9) 0.33091(10) 0.63732(15) 0.0067(4) Uani 1 1 d . . . . .
C5 C 0.15578(9) 0.32069(10) 0.67463(15) 0.0079(4) Uani 1 1 d . . . . .
H5A H 0.147125 0.309738 0.741663 0.009 Uiso 1 1 calc R U . . .
C6 C 0.08765(9) 0.35252(9) 0.45171(15) 0.0057(4) Uani 1 1 d . . . . .
C7 C 0.12762(9) 0.34283(9) 0.51892(15) 0.0070(4) Uani 1 1 d . . . . .
C8 C 0.11333(9) 0.32568(9) 0.61870(15) 0.0068(4) Uani 1 1 d . . . . .
O1E O 0.35229(9) 0.46232(8) 0.62551(14) 0.0170(4) Uani 1 1 d D . . . .
O2E O 0.35128(14) 0.57162(12) 0.6767(2) 0.0457(7) Uani 1 1 d . . . . .
H2EC H 0.382855 0.604721 0.677474 0.069 Uiso 1 1 calc R U . . .
C1E C 0.32459(14) 0.47010(13) 0.7107(2) 0.0233(5) Uani 1 1 d . . . . .
H1EA H 0.324567 0.444085 0.763799 0.028 Uiso 1 1 calc R U . . .
H1EB H 0.282665 0.457508 0.695102 0.028 Uiso 1 1 calc R U . . .
C2E C 0.35527(18) 0.53317(16) 0.7464(3) 0.0355(8) Uani 1 1 d . . . . .
H2EA H 0.336909 0.535247 0.808809 0.043 Uiso 1 1 calc R U . . .
H2EB H 0.397669 0.546566 0.759272 0.043 Uiso 1 1 calc R U . . .
O3E O 0.19179(10) -0.02567(10) 0.32301(16) 0.0260(5) Uani 1 1 d . . . . .
H3E H 0.223592 -0.002666 0.293609 0.039 Uiso 1 1 calc R U . . .
O4E O 0.18789(19) 0.06305(19) 0.1903(3) 0.0593(10) Uani 1 1 d . . . . .
H4E H 0.221048 0.071069 0.213616 0.089 Uiso 1 1 calc R U . . .
C3E C 0.1423(2) -0.0308(3) 0.2681(4) 0.0662(16) Uani 1 1 d . . . . .
H3E1 H 0.105063 -0.058480 0.302910 0.079 Uiso 1 1 calc R U . . .
H3E2 H 0.141394 -0.048460 0.203316 0.079 Uiso 1 1 calc R U . . .
C4E C 0.1438(3) 0.0263(4) 0.2530(5) 0.079(2) Uani 1 1 d . . . . .
H4E1 H 0.105006 0.018271 0.226401 0.095 Uiso 1 1 calc R U . . .
H4E2 H 0.149787 0.046483 0.316988 0.095 Uiso 1 1 calc R U . . .
O5E O 0.21755(8) 0.22642(9) 0.48376(14) 0.0180(4) Uani 1 1 d D U . . .
O6E O 0.1964(3) 0.1625(3) 0.2846(5) 0.0467(13) Uani 0.5 1 d D U P A 1
H6E H 0.194855 0.132806 0.256920 0.070 Uiso 0.5 1 calc R U P A 1
C5E C 0.1607(3) 0.1876(3) 0.4460(5) 0.0295(12) Uani 0.5 1 d D U P A 1
H5E1 H 0.145546 0.210466 0.409907 0.035 Uiso 0.5 1 calc R U P A 1
H5E2 H 0.132763 0.165873 0.500150 0.035 Uiso 0.5 1 calc R U P A 1
C6E C 0.1653(4) 0.1444(4) 0.3779(7) 0.056(2) Uani 0.5 1 d D U P A 1
H6E1 H 0.183948 0.125520 0.415897 0.067 Uiso 0.5 1 calc R U P A 1
H6E2 H 0.124088 0.112719 0.363364 0.067 Uiso 0.5 1 calc R U P A 1
O6E' O 0.1291(8) 0.1897(9) 0.3404(15) 0.213(9) Uani 0.5 1 d D U P A 2
H6E' H 0.149097 0.184694 0.296977 0.320 Uiso 0.5 1 calc R U P A 2
C5E' C 0.1807(5) 0.1684(4) 0.4385(9) 0.066(3) Uani 0.5 1 d D . P A 2
H5E3 H 0.183383 0.138596 0.480227 0.079 Uiso 0.5 1 calc R U P A 2
H5E4 H 0.199054 0.168764 0.374681 0.079 Uiso 0.5 1 calc R U P A 2
C6E' C 0.1144(9) 0.1455(13) 0.420(2) 0.196(13) Uani 0.5 1 d D U P A 2
H6E3 H 0.092413 0.103814 0.396377 0.235 Uiso 0.5 1 calc R U P A 2
H6E4 H 0.093749 0.151289 0.476015 0.235 Uiso 0.5 1 calc R U P A 2
H1E H 0.354(2) 0.4870(17) 0.584(3) 0.048(14) Uiso 1 1 d D . . . .
H5E H 0.2194(17) 0.216(2) 0.542(2) 0.09(2) Uiso 1 1 d D . . . .
O1W O 0.000000 0.000000 0.433(4) 0.33(3) Uani 0.4999 3 d S TU P . .

loop_
_atom_site_aniso_label
_atom_site_aniso_U_11
_atom_site_aniso_U_22
_atom_site_aniso_U_33
_atom_site_aniso_U_23
_atom_site_aniso_U_13
_atom_site_aniso_U_12
Mg1 0.0065(3) 0.0071(3) 0.0017(3) 0.0002(2) 0.0001(2) 0.0032(3)
Mg2 0.0073(3) 0.0082(3) 0.0016(3) 0.0000(2) -0.0004(2) 0.0043(3)
O1 0.0056(6) 0.0105(6) 0.0040(6) 0.0015(5) 0.0006(5) 0.0045(5)
O2 0.0066(6) 0.0139(7) 0.0032(6) 0.0000(5) 0.0011(5) 0.0068(5)
O3 0.0052(6) 0.0104(7) 0.0038(6) 0.0018(5) 0.0012(5) 0.0045(5)
O4 0.0086(7) 0.0168(7) 0.0020(6) 0.0018(5) 0.0004(5) 0.0066(6)
O5 0.0094(7) 0.0172(7) 0.0011(6) 0.0022(5) 0.0008(5) 0.0073(6)
O6 0.0071(6) 0.0139(7) 0.0036(6) -0.0008(5) 0.0006(5) 0.0069(5)
C1 0.0063(8) 0.0092(8) 0.0043(8) 0.0002(6) -0.0001(6) 0.0045(7)
C2 0.0075(8) 0.0106(8) 0.0046(8) -0.0009(6) -0.0003(6) 0.0063(7)
C3 0.0088(8) 0.0131(9) 0.0030(8) -0.0002(7) -0.0003(6) 0.0069(7)
C4 0.0075(8) 0.0114(8) 0.0028(8) -0.0011(7) -0.0006(6) 0.0058(7)
C5 0.0088(8) 0.0137(9) 0.0035(8) 0.0002(7) 0.0003(6) 0.0073(7)
C6 0.0063(8) 0.0081(8) 0.0031(8) -0.0005(6) -0.0001(6) 0.0040(7)
C7 0.0081(8) 0.0116(9) 0.0033(8) -0.0007(7) -0.0015(6) 0.0065(7)
C8 0.0082(8) 0.0107(8) 0.0037(8) -0.0012(6) -0.0009(6) 0.0064(7)
O1E 0.0258(9) 0.0139(8) 0.0156(8) -0.0029(6) -0.0005(7) 0.0131(7)
O2E 0.0477(16) 0.0295(12) 0.0644(19) -0.0007(12) -0.0004(13) 0.0226(12)
C1E 0.0336(14) 0.0213(12) 0.0185(12) -0.0032(9) 0.0006(11) 0.0164(11)
C2E 0.0472(19) 0.0304(16) 0.0322(17) -0.0125(13) -0.0070(14) 0.0218(15)
O3E 0.0228(9) 0.0338(11) 0.0226(10) -0.0086(8) -0.0028(8) 0.0150(9)
O4E 0.088(3) 0.085(3) 0.0385(16) -0.0164(16) -0.0202(17) 0.069(2)
C3E 0.044(2) 0.103(5) 0.059(3) 0.024(3) 0.009(2) 0.043(3)
C4E 0.094(4) 0.131(6) 0.058(3) 0.013(3) 0.016(3) 0.091(5)
O5E 0.0151(8) 0.0176(8) 0.0155(8) 0.0048(7) 0.0038(7) 0.0038(7)
O6E 0.044(3) 0.044(3) 0.050(3) -0.008(3) -0.013(2) 0.021(3)
C5E 0.011(2) 0.026(3) 0.035(3) 0.011(2) -0.003(2) -0.002(2)
C6E 0.026(3) 0.052(5) 0.055(4) -0.024(4) -0.004(3) -0.006(3)
O6E' 0.139(12) 0.154(13) 0.190(15) 0.034(11) 0.022(11) -0.043(10)
C5E' 0.057(6) 0.025(4) 0.092(8) -0.007(4) -0.038(6) 0.003(4)
C6E' 0.22(2) 0.179(19) 0.20(2) -0.002(15) -0.018(16) 0.104(16)
O1W 0.35(3) 0.35(3) 0.30(4) 0.000 0.000 0.175(14)

loop_
_atom_type_symbol
_atom_type_description
_atom_type_scat_dispersion_real
_atom_type_scat_dispersion_imag
_atom_type_scat_source
C C -0.0020 0.0016 'International Tables Vol C Tables 4.2.6.8 and 6.1.1.4'
H H 0.0000 0.0000 'International Tables Vol C Tables 4.2.6.8 and 6.1.1.4'
O O -0.0041 0.0059 'International Tables Vol C Tables 4.2.6.8 and 6.1.1.4'
Mg Mg 0.0432 0.0356 'International Tables Vol C Tables 4.2.6.8 and 6.1.1.4'

loop_
_geom_angle_atom_site_label_1
_geom_angle_atom_site_label_2
_geom_angle_atom_site_label_3
_geom_angle
_geom_angle_site_symmetry_1
_geom_angle_site_symmetry_3
O6 Mg1 O5 100.21(7) 15_556 9_554
O6 Mg1 O2 165.05(7) 15_556 .
O5 Mg1 O2 93.69(7) 9_554 .
O6 Mg1 O1 81.15(7) 15_556 .
O5 Mg1 O1 171.95(7) 9_554 .
O2 Mg1 O1 84.32(7) . .
O6 Mg1 O1E 93.36(8) 15_556 .
O5 Mg1 O1E 90.35(8) 9_554 .
O2 Mg1 O1E 92.03(8) . .
O1 Mg1 O1E 97.51(8) . .
O6 Mg1 O3 91.67(7) 15_556 11_556
O5 Mg1 O3 91.76(7) 9_554 11_556
O2 Mg1 O3 82.35(7) . 11_556
O1 Mg1 O3 80.25(6) . 11_556
O1E Mg1 O3 174.11(8) . 11_556
O6 Mg1 Mg2 134.34(6) 15_556 .
O5 Mg1 Mg2 82.91(5) 9_554 .
O2 Mg1 Mg2 41.91(5) . .
O1 Mg1 Mg2 90.47(5) . .
O1E Mg1 Mg2 132.29(6) . .
O3 Mg1 Mg2 42.71(4) 11_556 .
O6 Mg1 Mg2 40.42(5) 15_556 5
O5 Mg1 Mg2 134.25(6) 9_554 5
O2 Mg1 Mg2 124.70(6) . 5
O1 Mg1 Mg2 44.04(5) . 5
O1E Mg1 Mg2 109.87(6) . 5
O3 Mg1 Mg2 72.32(5) 11_556 5
Mg2 Mg1 Mg2 108.27(3) . 5
O6 Mg2 O2 166.41(7) 11_556 .
O6 Mg2 O4 96.11(7) 11_556 16
O2 Mg2 O4 94.31(7) . 16
O6 Mg2 O3 84.22(7) 11_556 11_556
O2 Mg2 O3 84.66(6) . 11_556
O4 Mg2 O3 175.19(7) 16 11_556
O6 Mg2 O5E 93.92(8) 11_556 .
O2 Mg2 O5E 93.95(8) . .
O4 Mg2 O5E 94.38(8) 16 .
O3 Mg2 O5E 90.39(7) 11_556 .
O6 Mg2 O1 79.62(7) 11_556 9_554
O2 Mg2 O1 91.05(7) . 9_554
O4 Mg2 O1 93.65(7) 16 9_554
O3 Mg2 O1 81.68(6) 11_556 9_554
O5E Mg2 O1 170.20(8) . 9_554
O6 Mg2 Mg1 124.67(6) 11_556 .
O2 Mg2 Mg1 42.31(5) . .
O4 Mg2 Mg1 132.87(6) 16 .
O3 Mg2 Mg1 44.71(4) 11_556 .
O5E Mg2 Mg1 104.15(6) . .
O1 Mg2 Mg1 74.16(5) 9_554 .
O6 Mg2 Mg1 40.80(5) 11_556 9_554
O2 Mg2 Mg1 132.46(6) . 9_554
O4 Mg2 Mg1 83.86(5) 16 9_554
O3 Mg2 Mg1 93.35(5) 11_556 9_554
O5E Mg2 Mg1 133.59(6) . 9_554
O1 Mg2 Mg1 42.04(4) 9_554 9_554
Mg1 Mg2 Mg1 110.70(3) . 9_554
C1 O1 Mg1 127.71(13) . .
C1 O1 Mg2 133.39(13) . 5
Mg1 O1 Mg2 93.91(6) . 5
C2 O2 Mg2 122.64(13) . .
C2 O2 Mg1 122.74(13) . .
Mg2 O2 Mg1 95.78(7) . .
C6 O3 Mg2 126.48(13) . 12_556
C6 O3 Mg1 135.70(13) . 12_556
Mg2 O3 Mg1 92.58(6) 12_556 12_556
C6 O4 Mg2 124.62(14) . 16
C1 O5 Mg1 126.34(14) . 5
C8 O6 Mg2 123.46(13) . 12_556
C8 O6 Mg1 123.89(13) . 14_456
Mg2 O6 Mg1 98.79(7) 12_556 14_456
O5 C1 O1 122.05(19) . .
O5 C1 C4 118.97(18) . .
O1 C1 C4 118.97(18) . .
O2 C2 C3 119.03(18) . .
O2 C2 C4 124.29(18) . .
C3 C2 C4 116.67(18) . .
C7 C3 C2 123.54(19) . .
C7 C3 H3A 118.2 . .
C2 C3 H3A 118.2 . .
C5 C4 C2 119.66(18) . .
C5 C4 C1 116.02(18) . .
C2 C4 C1 124.28(18) . .
C4 C5 C8 123.53(19) . .
C4 C5 H5A 118.2 . .
C8 C5 H5A 118.2 . .
O4 C6 O3 121.57(19) . .
O4 C6 C7 119.49(18) . .
O3 C6 C7 118.93(17) . .
C3 C7 C8 119.43(18) . .
C3 C7 C6 117.57(18) . .
C8 C7 C6 122.97(18) . .
O6 C8 C5 117.75(18) . .
O6 C8 C7 125.07(18) . .
C5 C8 C7 117.17(18) . .
C1E O1E Mg1 130.81(16) . .
C1E O1E H1E 106(3) . .
Mg1 O1E H1E 117(3) . .
C2E O2E H2EC 109.5 . .
O1E C1E C2E 112.8(3) . .
O1E C1E H1EA 109.0 . .
C2E C1E H1EA 109.0 . .
O1E C1E H1EB 109.0 . .
C2E C1E H1EB 109.0 . .
H1EA C1E H1EB 107.8 . .
O2E C2E C1E 111.4(3) . .
O2E C2E H2EA 109.3 . .
C1E C2E H2EA 109.3 . .
O2E C2E H2EB 109.3 . .
C1E C2E H2EB 109.3 . .
H2EA C2E H2EB 108.0 . .
C3E O3E H3E 109.5 . .
C4E O4E H4E 109.5 . .
O3E C3E C4E 114.0(5) . .
O3E C3E H3E1 108.8 . .
C4E C3E H3E1 108.8 . .
O3E C3E H3E2 108.8 . .
C4E C3E H3E2 108.8 . .
H3E1 C3E H3E2 107.7 . .
O4E C4E C3E 112.5(4) . .
O4E C4E H4E1 109.1 . .
C3E C4E H4E1 109.1 . .
O4E C4E H4E2 109.1 . .
C3E C4E H4E2 109.1 . .
H4E1 C4E H4E2 107.8 . .
C5E O5E Mg2 125.3(3) . .
C5E' O5E Mg2 123.8(6) . .
C5E O5E H5E 109(2) . .
C5E' O5E H5E 101(3) . .
Mg2 O5E H5E 126(2) . .
C6E O6E H6E 109.5 . .
O5E C5E C6E 108.3(6) . .
O5E C5E H5E1 110.0 . .
C6E C5E H5E1 110.0 . .
O5E C5E H5E2 110.0 . .
C6E C5E H5E2 110.0 . .
H5E1 C5E H5E2 108.4 . .
O6E C6E C5E 122.5(8) . .
O6E C6E H6E1 106.7 . .
C5E C6E H6E1 106.7 . .
O6E C6E H6E2 106.7 . .
C5E C6E H6E2 106.7 . .
H6E1 C6E H6E2 106.6 . .
C6E' O6E' H6E' 109.5 . .
O5E C5E' C6E' 120.0(16) . .
O5E C5E' H5E3 107.3 . .
C6E' C5E' H5E3 107.3 . .
O5E C5E' H5E4 107.3 . .
C6E' C5E' H5E4 107.3 . .
H5E3 C5E' H5E4 106.9 . .
O6E' C6E' C5E' 91.0(17) . .
O6E' C6E' H6E3 113.5 . .
C5E' C6E' H6E3 113.5 . .
O6E' C6E' H6E4 113.5 . .
C5E' C6E' H6E4 113.5 . .
H6E3 C6E' H6E4 110.8 . .

loop_
_geom_bond_atom_site_label_1
_geom_bond_atom_site_label_2
_geom_bond_distance
_geom_bond_site_symmetry_2
Mg1 O6 2.0248(17) 15_556
Mg1 O5 2.0352(17) 9_554
Mg1 O2 2.0532(17) .
Mg1 O1 2.0560(16) .
Mg1 O1E 2.0912(19) .
Mg1 O3 2.1370(16) 11_556
Mg1 Mg2 3.0346(10) .
Mg1 Mg2 3.0626(10) 5
Mg2 O6 2.0090(17) 11_556
Mg2 O2 2.0373(17) .
Mg2 O4 2.0394(17) 16
Mg2 O3 2.0602(16) 11_556
Mg2 O5E 2.081(2) .
Mg2 O1 2.1341(17) 9_554
O1 C1 1.271(2) .
O2 C2 1.352(2) .
O3 C6 1.280(2) .
O4 C6 1.257(2) .
O5 C1 1.258(2) .
O6 C8 1.341(2) .
C1 C4 1.492(3) .
C2 C3 1.404(3) .
C2 C4 1.426(3) .
C3 C7 1.398(3) .
C3 H3A 0.9500 .
C4 C5 1.394(3) .
C5 C8 1.398(3) .
C5 H5A 0.9500 .
C6 C7 1.496(3) .
C7 C8 1.422(3) .
O1E C1E 1.432(3) .
O1E H1E 0.835(19) .
O2E C2E 1.419(5) .
O2E H2EC 0.8400 .
C1E C2E 1.499(4) .
C1E H1EA 0.9900 .
C1E H1EB 0.9900 .
C2E H2EA 0.9900 .
C2E H2EB 0.9900 .
O3E C3E 1.434(5) .
O3E H3E 0.8400 .
O4E C4E 1.363(8) .
O4E H4E 0.8400 .
C3E C4E 1.476(9) .
C3E H3E1 0.9900 .
C3E H3E2 0.9900 .
C4E H4E1 0.9900 .
C4E H4E2 0.9900 .
O5E C5E 1.404(6) .
O5E C5E' 1.457(8) .
O5E H5E 0.845(19) .
O6E C6E 1.453(10) .
O6E H6E 0.8400 .
C5E C6E 1.506(11) .
C5E H5E1 0.9900 .
C5E H5E2 0.9900 .
C6E H6E1 0.9900 .
C6E H6E2 0.9900 .
O6E' C6E' 1.480(18) .
O6E' H6E' 0.8400 .
C5E' C6E' 1.535(18) .
C5E' H5E3 0.9900 .
C5E' H5E4 0.9900 .
C6E' H6E3 0.9900 .
C6E' H6E4 0.9900 .
